data_4066233
loop_
_publ_author_name
'Bleeke, John R.'
'Lutes, Bryn L.'
'Lipschutz, Michael'
'Sakellariou-Thompson, Donastas'
'Lee, John Seonghyun'
'Rath, Nigam P.'

_publ_section_title
;
 Synthesis, Structure, Spectroscopy, and Reactivity of
 Oxapentadienyl&#x2212;Cobalt&#x2212;Phosphine Complexes&#x2020;,(1)
;
_journal_issue 21
_journal_name_full Organometallics
_journal_page_first 5057
_journal_paper_doi 10.1021/om100361a
_journal_volume 29
_journal_year 2010
_chemical_formula_sum 'C15 H35 Co F3 O4 P3 S'
_chemical_formula_weight 520.33
_chemical_name_systematic
; 
 ? 
;
_space_group_IT_number 14
_symmetry_cell_setting monoclinic
_symmetry_space_group_name_Hall '-P 2ybc'
_symmetry_space_group_name_H-M 'P 1 21/c 1'
_atom_sites_solution_hydrogens geom
_atom_sites_solution_primary direct
_atom_sites_solution_secondary difmap
_audit_creation_method SHELXL-97
_cell_angle_alpha 90.00
_cell_angle_beta 90.855(3)
_cell_angle_gamma 90.00
_cell_formula_units_Z 8
_cell_length_a 16.5274(11)
_cell_length_b 15.3020(11)
_cell_length_c 18.7319(12)
_cell_measurement_reflns_used 9882
_cell_measurement_temperature 100(2)
_cell_measurement_theta_max 34.08
_cell_measurement_theta_min 2.55
_cell_volume 4736.8(6)
_computing_cell_refinement 'Bruker SAINT'
_computing_data_collection 'Bruker APEX2'
_computing_data_reduction 'Bruker SAINT'
_computing_molecular_graphics 'Bruker SHELXTL'
_computing_publication_material 'Bruker SHELXTL'
_computing_structure_refinement 'SHELXL-97 (Sheldrick, 2008)'
_computing_structure_solution 'SHELXS-97 (Sheldrick, 2008)'
_diffrn_ambient_temperature 100(2)
_diffrn_measured_fraction_theta_full 0.999
_diffrn_measured_fraction_theta_max 0.978
_diffrn_measurement_device_type 'Bruker APEX-II CCD'
_diffrn_measurement_method '\f and \w scans'
_diffrn_radiation_monochromator graphite
_diffrn_radiation_source 'fine-focus sealed tube'
_diffrn_radiation_type MoK\a
_diffrn_radiation_wavelength 0.71073
_diffrn_reflns_av_R_equivalents 0.0556
_diffrn_reflns_av_sigmaI/netI 0.0415
_diffrn_reflns_limit_h_max 27
_diffrn_reflns_limit_h_min -27
_diffrn_reflns_limit_k_max 25
_diffrn_reflns_limit_k_min -25
_diffrn_reflns_limit_l_max 31
_diffrn_reflns_limit_l_min -31
_diffrn_reflns_number 214380
_diffrn_reflns_theta_full 25.00
_diffrn_reflns_theta_max 36.48
_diffrn_reflns_theta_min 1.23
_exptl_absorpt_coefficient_mu 1.056
_exptl_absorpt_correction_T_max 0.8426
_exptl_absorpt_correction_T_min 0.7880
_exptl_absorpt_correction_type multi-scan
_exptl_absorpt_process_details 'sadabs v2008/1'
_exptl_crystal_colour orange
_exptl_crystal_density_diffrn 1.459
_exptl_crystal_density_meas ?
_exptl_crystal_density_method 'not measured'
_exptl_crystal_description rectangular
_exptl_crystal_F_000 2176
_exptl_crystal_size_max 0.24
_exptl_crystal_size_mid 0.19
_exptl_crystal_size_min 0.17
_refine_diff_density_max 0.598
_refine_diff_density_min -0.569
_refine_diff_density_rms 0.083
_refine_ls_extinction_method none
_refine_ls_goodness_of_fit_ref 1.013
_refine_ls_hydrogen_treatment constr
_refine_ls_matrix_type full
_refine_ls_number_parameters 507
_refine_ls_number_reflns 22719
_refine_ls_number_restraints 0
_refine_ls_restrained_S_all 1.013
_refine_ls_R_factor_all 0.0576
_refine_ls_R_factor_gt 0.0321
_refine_ls_shift/su_max 0.001
_refine_ls_shift/su_mean 0.000
_refine_ls_structure_factor_coef Fsqd
_refine_ls_weighting_details 'calc w=1/[\s^2^(Fo^2^)+(0.0274P)^2^+1.6559P] where P=(Fo^2^+2Fc^2^)/3'
_refine_ls_weighting_scheme calc
_refine_ls_wR_factor_gt 0.0642
_refine_ls_wR_factor_ref 0.0729
_reflns_number_gt 16908
_reflns_number_total 22719
_reflns_threshold_expression >2sigma(I)
_cod_data_source_file om100361a_si_002.cif
_cod_data_source_block j1810
_cod_depositor_comments
;
The following automatic conversions were performed:

'_symmetry_cell_setting' value 'Monoclinic' changed to 'monoclinic'
according to /home/saulius/struct/CIF-dictionaries/cif_core.dic
dictionary named 'cif_core.dic' version 2.4.1 from 2010-06-29.

Automatic conversion script
Id: cif_fix_values 1715 2011-07-08 13:25:40Z adriana 

The following automatic conversions were performed:

'_exptl_crystal_density_meas' value 'no' was changed to '?' - the
value is perceived as not measured.

Automatic conversion script
Id: cif_fix_values 3008 2015-01-20 13:52:24Z robertas 
;
_cod_original_sg_symbol_H-M P2(1)/c
_cod_database_code 4066233

loop_
_symmetry_equiv_pos_as_xyz
'x, y, z'
'-x, y+1/2, -z+1/2'
'-x, -y, -z'
'x, -y-1/2, z-1/2'

loop_
_atom_site_label
_atom_site_type_symbol
_atom_site_fract_x
_atom_site_fract_y
_atom_site_fract_z
_atom_site_U_iso_or_equiv
_atom_site_adp_type
_atom_site_occupancy
_atom_site_symmetry_multiplicity
_atom_site_calc_flag
_atom_site_refinement_flags
Co1 Co 0.333849(8) 0.138019(9) 0.216631(7) 0.00946(3) Uani 1 1 d .
Co2 Co 0.155319(8) 0.648663(9) 0.296237(8) 0.01054(3) Uani 1 1 d .
P1 P 0.358799(17) 0.011500(19) 0.269066(16) 0.01331(5) Uani 1 1 d .
P2 P 0.407648(17) 0.12817(2) 0.120017(15) 0.01392(5) Uani 1 1 d .
P3 P 0.414775(16) 0.211383(19) 0.291806(15) 0.01260(5) Uani 1 1 d .
P1' P 0.145000(17) 0.511330(19) 0.333220(17) 0.01477(5) Uani 1 1 d .
P2' P 0.075182(17) 0.65053(2) 0.201707(16) 0.01382(5) Uani 1 1 d .
P3' P 0.072562(17) 0.699835(19) 0.379719(16) 0.01333(5) Uani 1 1 d .
S1 S 0.154970(17) 0.21499(2) 0.466728(15) 0.01777(6) Uani 1 1 d .
S1' S 0.347078(16) 0.712253(19) 0.542488(14) 0.01421(5) Uani 1 1 d .
F1 F 0.15341(6) 0.11277(7) 0.57895(5) 0.0379(2) Uani 1 1 d .
F2 F 0.15083(8) 0.04471(7) 0.47823(7) 0.0560(3) Uani 1 1 d .
F3 F 0.26138(6) 0.10260(8) 0.51643(6) 0.0499(3) Uani 1 1 d .
F1' F 0.28919(5) 0.86037(6) 0.49307(5) 0.0336(2) Uani 1 1 d .
F2' F 0.38647(5) 0.80815(6) 0.43115(4) 0.02814(18) Uani 1 1 d .
F3' F 0.41203(6) 0.86875(6) 0.53264(5) 0.0357(2) Uani 1 1 d .
O1 O 0.18882(5) 0.00581(6) 0.17809(5) 0.01931(17) Uani 1 1 d .
O2 O 0.06808(6) 0.21667(8) 0.47123(5) 0.0299(2) Uani 1 1 d .
O3 O 0.18548(6) 0.20192(8) 0.39609(5) 0.0322(2) Uani 1 1 d .
O4 O 0.19591(7) 0.28051(7) 0.50878(5) 0.0310(2) Uani 1 1 d .
O1' O 0.30783(5) 0.54103(6) 0.23916(5) 0.01835(16) Uani 1 1 d .
O2' O 0.30412(6) 0.73689(6) 0.60570(5) 0.02306(19) Uani 1 1 d .
O3' O 0.30117(6) 0.66204(7) 0.49119(5) 0.0264(2) Uani 1 1 d .
O4' O 0.42888(5) 0.68268(6) 0.55457(5) 0.02063(17) Uani 1 1 d .
C1 C 0.28318(7) 0.25156(8) 0.17579(6) 0.0170(2) Uani 1 1 d .
H1A H 0.3164 0.3053 0.1791 0.020 Uiso 1 1 calc R
H1B H 0.2516 0.2463 0.1307 0.020 Uiso 1 1 calc R
C2 C 0.24479(6) 0.22348(7) 0.23930(6) 0.01477(19) Uani 1 1 d .
H2 H 0.2465 0.2596 0.2838 0.018 Uiso 1 1 calc R
C3 C 0.21197(6) 0.13907(7) 0.23879(6) 0.01371(19) Uani 1 1 d .
H3 H 0.1909 0.1119 0.2833 0.016 Uiso 1 1 calc R
C4 C 0.21901(6) 0.09012(8) 0.17493(6) 0.01505(19) Uani 1 1 d .
H4 H 0.1997 0.1228 0.1317 0.018 Uiso 1 1 calc R
C5 C 0.17838(8) -0.03462(9) 0.10985(7) 0.0240(3) Uani 1 1 d .
H5A H 0.1442 0.0025 0.0792 0.036 Uiso 1 1 calc R
H5B H 0.1525 -0.0917 0.1157 0.036 Uiso 1 1 calc R
H5C H 0.2313 -0.0424 0.0878 0.036 Uiso 1 1 calc R
C6 C 0.18108(9) 0.11356(10) 0.51243(8) 0.0296(3) Uani 1 1 d .
C11 C 0.28741(8) -0.01770(8) 0.33833(7) 0.0217(2) Uani 1 1 d .
H11A H 0.2337 -0.0271 0.3167 0.033 Uiso 1 1 calc R
H11B H 0.2846 0.0297 0.3734 0.033 Uiso 1 1 calc R
H11C H 0.3055 -0.0714 0.3621 0.033 Uiso 1 1 calc R
C12 C 0.35533(8) -0.08490(8) 0.21261(7) 0.0213(2) Uani 1 1 d .
H12A H 0.3641 -0.1372 0.2420 0.032 Uiso 1 1 calc R
H12B H 0.3977 -0.0810 0.1767 0.032 Uiso 1 1 calc R
H12C H 0.3023 -0.0886 0.1887 0.032 Uiso 1 1 calc R
C13 C 0.45560(8) -0.01006(9) 0.31441(7) 0.0220(2) Uani 1 1 d .
H13A H 0.4554 -0.0695 0.3339 0.033 Uiso 1 1 calc R
H13B H 0.4636 0.0320 0.3533 0.033 Uiso 1 1 calc R
H13C H 0.4996 -0.0043 0.2803 0.033 Uiso 1 1 calc R
C21 C 0.36210(8) 0.08106(10) 0.03982(6) 0.0231(2) Uani 1 1 d .
H21A H 0.3110 0.1111 0.0288 0.035 Uiso 1 1 calc R
H21B H 0.3516 0.0188 0.0477 0.035 Uiso 1 1 calc R
H21C H 0.3991 0.0880 -0.0002 0.035 Uiso 1 1 calc R
C22 C 0.50361(7) 0.06833(10) 0.12220(7) 0.0259(3) Uani 1 1 d .
H22A H 0.5329 0.0793 0.0780 0.039 Uiso 1 1 calc R
H22B H 0.4928 0.0056 0.1267 0.039 Uiso 1 1 calc R
H22C H 0.5365 0.0880 0.1631 0.039 Uiso 1 1 calc R
C23 C 0.44010(9) 0.23304(9) 0.08454(7) 0.0272(3) Uani 1 1 d .
H23A H 0.4763 0.2233 0.0443 0.041 Uiso 1 1 calc R
H23B H 0.4688 0.2659 0.1220 0.041 Uiso 1 1 calc R
H23C H 0.3927 0.2663 0.0682 0.041 Uiso 1 1 calc R
C31 C 0.52436(7) 0.19811(9) 0.28553(7) 0.0200(2) Uani 1 1 d .
H31A H 0.5512 0.2314 0.3238 0.030 Uiso 1 1 calc R
H31B H 0.5423 0.2197 0.2392 0.030 Uiso 1 1 calc R
H31C H 0.5383 0.1361 0.2903 0.030 Uiso 1 1 calc R
C32 C 0.41114(8) 0.33068(8) 0.28732(8) 0.0232(2) Uani 1 1 d .
H32A H 0.3556 0.3506 0.2952 0.035 Uiso 1 1 calc R
H32B H 0.4287 0.3500 0.2401 0.035 Uiso 1 1 calc R
H32C H 0.4471 0.3554 0.3241 0.035 Uiso 1 1 calc R
C33 C 0.39561(7) 0.19855(9) 0.38699(6) 0.0191(2) Uani 1 1 d .
H33A H 0.4004 0.1367 0.4001 0.029 Uiso 1 1 calc R
H33B H 0.3409 0.2192 0.3974 0.029 Uiso 1 1 calc R
H33C H 0.4352 0.2328 0.4146 0.029 Uiso 1 1 calc R
C1' C 0.19248(7) 0.77285(8) 0.26809(6) 0.0168(2) Uani 1 1 d .
H1'1 H 0.2211 0.7788 0.2223 0.020 Uiso 1 1 calc R
H1'2 H 0.1549 0.8215 0.2782 0.020 Uiso 1 1 calc R
C2' C 0.23787(7) 0.73856(8) 0.32718(6) 0.0160(2) Uani 1 1 d .
H2' H 0.2360 0.7664 0.3754 0.019 Uiso 1 1 calc R
C3' C 0.27812(6) 0.65900(8) 0.31649(6) 0.0157(2) Uani 1 1 d .
H3' H 0.3048 0.6269 0.3570 0.019 Uiso 1 1 calc R
C4' C 0.27098(6) 0.62157(8) 0.24773(6) 0.01515(19) Uani 1 1 d .
H4' H 0.2843 0.6637 0.2088 0.018 Uiso 1 1 calc R
C5' C 0.31411(8) 0.51572(9) 0.16630(7) 0.0229(2) Uani 1 1 d .
H5'1 H 0.2600 0.5035 0.1466 0.034 Uiso 1 1 calc R
H5'2 H 0.3477 0.4631 0.1630 0.034 Uiso 1 1 calc R
H5'3 H 0.3390 0.5631 0.1391 0.034 Uiso 1 1 calc R
C6' C 0.35955(7) 0.81745(9) 0.49772(7) 0.0214(2) Uani 1 1 d .
C11' C 0.05348(8) 0.47058(9) 0.37611(8) 0.0245(3) Uani 1 1 d .
H11D H 0.0615 0.4094 0.3901 0.037 Uiso 1 1 calc R
H11E H 0.0076 0.4747 0.3426 0.037 Uiso 1 1 calc R
H11F H 0.0425 0.5058 0.4186 0.037 Uiso 1 1 calc R
C12' C 0.15380(8) 0.42584(8) 0.26591(8) 0.0238(3) Uani 1 1 d .
H12D H 0.2074 0.4287 0.2444 0.036 Uiso 1 1 calc R
H12E H 0.1121 0.4343 0.2288 0.036 Uiso 1 1 calc R
H12F H 0.1466 0.3686 0.2883 0.036 Uiso 1 1 calc R
C13' C 0.22279(8) 0.47729(9) 0.39726(8) 0.0253(3) Uani 1 1 d .
H13D H 0.2104 0.4185 0.4147 0.038 Uiso 1 1 calc R
H13E H 0.2243 0.5182 0.4375 0.038 Uiso 1 1 calc R
H13F H 0.2755 0.4768 0.3740 0.038 Uiso 1 1 calc R
C21' C 0.01927(9) 0.75233(9) 0.18911(8) 0.0263(3) Uani 1 1 d .
H21D H 0.0574 0.8006 0.1825 0.039 Uiso 1 1 calc R
H21E H -0.0136 0.7637 0.2312 0.039 Uiso 1 1 calc R
H21F H -0.0161 0.7474 0.1468 0.039 Uiso 1 1 calc R
C22' C -0.00749(7) 0.57173(9) 0.19247(7) 0.0227(2) Uani 1 1 d .
H22D H -0.0420 0.5878 0.1515 0.034 Uiso 1 1 calc R
H22E H -0.0397 0.5719 0.2360 0.034 Uiso 1 1 calc R
H22F H 0.0149 0.5132 0.1850 0.034 Uiso 1 1 calc R
C23' C 0.12134(8) 0.63942(10) 0.11454(7) 0.0238(3) Uani 1 1 d .
H23D H 0.0803 0.6491 0.0771 0.036 Uiso 1 1 calc R
H23E H 0.1439 0.5805 0.1097 0.036 Uiso 1 1 calc R
H23F H 0.1647 0.6826 0.1099 0.036 Uiso 1 1 calc R
C31' C 0.06376(8) 0.81843(8) 0.38867(7) 0.0220(2) Uani 1 1 d .
H31D H 0.0279 0.8322 0.4283 0.033 Uiso 1 1 calc R
H31E H 0.0413 0.8430 0.3443 0.033 Uiso 1 1 calc R
H31F H 0.1174 0.8436 0.3982 0.033 Uiso 1 1 calc R
C32' C -0.03486(7) 0.67256(9) 0.37354(7) 0.0202(2) Uani 1 1 d .
H32D H -0.0410 0.6096 0.3658 0.030 Uiso 1 1 calc R
H32E H -0.0598 0.7044 0.3335 0.030 Uiso 1 1 calc R
H32F H -0.0614 0.6891 0.4180 0.030 Uiso 1 1 calc R
C33' C 0.09869(7) 0.67189(9) 0.47186(6) 0.0201(2) Uani 1 1 d .
H33D H 0.0596 0.6988 0.5040 0.030 Uiso 1 1 calc R
H33E H 0.1531 0.6936 0.4834 0.030 Uiso 1 1 calc R
H33F H 0.0974 0.6083 0.4777 0.030 Uiso 1 1 calc R

loop_
_atom_site_aniso_label
_atom_site_aniso_U_11
_atom_site_aniso_U_22
_atom_site_aniso_U_33
_atom_site_aniso_U_23
_atom_site_aniso_U_13
_atom_site_aniso_U_12
Co1 0.00801(6) 0.01075(6) 0.00959(6) -0.00042(5) -0.00041(4) 0.00034(4)
Co2 0.00896(6) 0.01068(6) 0.01192(6) 0.00016(5) -0.00176(5) -0.00028(5)
P1 0.01373(12) 0.01112(12) 0.01502(12) -0.00003(10) -0.00104(10) 0.00091(9)
P2 0.01131(11) 0.01877(14) 0.01171(11) -0.00107(10) 0.00163(9) -0.00061(10)
P3 0.01119(11) 0.01332(12) 0.01325(12) -0.00152(10) -0.00134(9) -0.00181(9)
P1' 0.01280(12) 0.01206(12) 0.01944(13) 0.00206(10) 0.00003(10) 0.00032(9)
P2' 0.01253(11) 0.01489(13) 0.01390(12) -0.00066(10) -0.00398(10) 0.00156(9)
P3' 0.01103(11) 0.01455(13) 0.01438(12) -0.00183(10) -0.00082(9) 0.00038(9)
S1 0.01482(12) 0.02758(15) 0.01088(11) -0.00029(10) -0.00060(9) -0.00015(10)
S1' 0.01215(11) 0.01839(12) 0.01206(11) 0.00139(10) -0.00063(9) -0.00070(9)
F1 0.0472(6) 0.0412(5) 0.0254(4) 0.0129(4) 0.0048(4) 0.0004(4)
F2 0.0844(9) 0.0270(5) 0.0565(7) -0.0092(5) -0.0003(6) -0.0066(5)
F3 0.0375(5) 0.0628(7) 0.0492(6) 0.0124(5) 0.0014(5) 0.0274(5)
F1' 0.0308(4) 0.0362(5) 0.0342(5) 0.0158(4) 0.0084(4) 0.0169(4)
F2' 0.0249(4) 0.0393(5) 0.0204(4) 0.0130(3) 0.0064(3) 0.0049(3)
F3' 0.0415(5) 0.0238(4) 0.0415(5) 0.0029(4) -0.0034(4) -0.0123(4)
O1 0.0173(4) 0.0216(4) 0.0191(4) -0.0069(3) -0.0002(3) -0.0058(3)
O2 0.0154(4) 0.0542(7) 0.0200(4) -0.0019(4) -0.0002(3) 0.0059(4)
O3 0.0252(5) 0.0582(7) 0.0135(4) -0.0002(4) 0.0050(3) 0.0016(5)
O4 0.0371(6) 0.0303(5) 0.0254(5) -0.0005(4) -0.0064(4) -0.0109(4)
O1' 0.0165(4) 0.0196(4) 0.0190(4) -0.0008(3) 0.0011(3) 0.0038(3)
O2' 0.0245(4) 0.0282(5) 0.0166(4) 0.0045(4) 0.0068(3) 0.0059(4)
O3' 0.0241(4) 0.0324(5) 0.0225(4) -0.0037(4) -0.0062(4) -0.0090(4)
O4' 0.0149(4) 0.0248(4) 0.0221(4) 0.0039(4) -0.0018(3) 0.0035(3)
C1 0.0175(5) 0.0169(5) 0.0166(5) 0.0031(4) -0.0025(4) 0.0028(4)
C2 0.0124(4) 0.0156(5) 0.0163(5) -0.0014(4) -0.0013(4) 0.0046(4)
C3 0.0084(4) 0.0183(5) 0.0144(4) -0.0015(4) 0.0003(3) 0.0020(3)
C4 0.0098(4) 0.0193(5) 0.0160(5) -0.0024(4) -0.0021(4) -0.0001(4)
C5 0.0198(5) 0.0283(7) 0.0239(6) -0.0130(5) -0.0012(5) -0.0042(5)
C6 0.0342(7) 0.0287(7) 0.0259(7) 0.0003(6) 0.0009(6) 0.0025(6)
C11 0.0258(6) 0.0188(6) 0.0206(5) 0.0057(5) 0.0033(5) -0.0017(4)
C12 0.0231(6) 0.0145(5) 0.0264(6) -0.0054(5) -0.0009(5) 0.0018(4)
C13 0.0205(5) 0.0192(6) 0.0260(6) 0.0009(5) -0.0071(5) 0.0053(4)
C21 0.0207(5) 0.0337(7) 0.0149(5) -0.0072(5) 0.0007(4) -0.0018(5)
C22 0.0148(5) 0.0400(8) 0.0229(6) -0.0026(6) 0.0040(4) 0.0064(5)
C23 0.0318(7) 0.0274(7) 0.0227(6) 0.0011(5) 0.0121(5) -0.0081(5)
C31 0.0122(5) 0.0259(6) 0.0217(5) -0.0030(5) -0.0020(4) -0.0034(4)
C32 0.0247(6) 0.0144(5) 0.0303(7) -0.0034(5) -0.0033(5) -0.0041(4)
C33 0.0177(5) 0.0252(6) 0.0146(5) -0.0038(4) -0.0010(4) -0.0020(4)
C1' 0.0170(5) 0.0142(5) 0.0193(5) 0.0012(4) -0.0002(4) -0.0027(4)
C2' 0.0129(4) 0.0172(5) 0.0178(5) -0.0016(4) -0.0011(4) -0.0047(4)
C3' 0.0098(4) 0.0202(5) 0.0171(5) 0.0008(4) -0.0024(4) -0.0022(4)
C4' 0.0120(4) 0.0158(5) 0.0176(5) 0.0005(4) -0.0002(4) -0.0007(4)
C5' 0.0237(6) 0.0232(6) 0.0218(6) -0.0031(5) 0.0025(5) 0.0029(5)
C6' 0.0189(5) 0.0240(6) 0.0212(6) 0.0060(5) 0.0008(4) 0.0023(4)
C11' 0.0220(6) 0.0178(6) 0.0339(7) 0.0018(5) 0.0070(5) -0.0040(4)
C12' 0.0226(6) 0.0138(5) 0.0349(7) -0.0050(5) 0.0022(5) 0.0016(4)
C13' 0.0239(6) 0.0229(6) 0.0289(7) 0.0091(5) -0.0056(5) 0.0023(5)
C21' 0.0301(7) 0.0221(6) 0.0263(6) -0.0021(5) -0.0135(5) 0.0102(5)
C22' 0.0153(5) 0.0270(6) 0.0255(6) -0.0008(5) -0.0065(4) -0.0042(4)
C23' 0.0210(5) 0.0350(7) 0.0154(5) 0.0006(5) -0.0025(4) 0.0006(5)
C31' 0.0239(6) 0.0163(5) 0.0259(6) -0.0048(5) 0.0035(5) 0.0021(4)
C32' 0.0112(4) 0.0261(6) 0.0232(6) -0.0056(5) 0.0000(4) 0.0006(4)
C33' 0.0177(5) 0.0275(6) 0.0149(5) -0.0011(5) -0.0019(4) 0.0013(4)

loop_
_atom_type_symbol
_atom_type_description
_atom_type_scat_dispersion_real
_atom_type_scat_dispersion_imag
_atom_type_scat_source
C C 0.0033 0.0016 'International Tables Vol C Tables 4.2.6.8 and 6.1.1.4'
H H 0.0000 0.0000 'International Tables Vol C Tables 4.2.6.8 and 6.1.1.4'
O O 0.0106 0.0060 'International Tables Vol C Tables 4.2.6.8 and 6.1.1.4'
F F 0.0171 0.0103 'International Tables Vol C Tables 4.2.6.8 and 6.1.1.4'
P P 0.1023 0.0942 'International Tables Vol C Tables 4.2.6.8 and 6.1.1.4'
S S 0.1246 0.1234 'International Tables Vol C Tables 4.2.6.8 and 6.1.1.4'
Co Co 0.3494 0.9721 'International Tables Vol C Tables 4.2.6.8 and 6.1.1.4'

loop_
_geom_angle_atom_site_label_1
_geom_angle_atom_site_label_2
_geom_angle_atom_site_label_3
_geom_angle
C2 Co1 C3 40.13(5)
C2 Co1 C1 40.71(5)
C3 Co1 C1 71.15(5)
C2 Co1 C4 69.99(4)
C3 Co1 C4 39.04(4)
C1 Co1 C4 78.67(5)
C2 Co1 P2 129.17(3)
C3 Co1 P2 136.08(3)
C1 Co1 P2 88.84(3)
C4 Co1 P2 99.98(3)
C2 Co1 P1 127.34(3)
C3 Co1 P1 95.38(3)
C1 Co1 P1 166.53(3)
C4 Co1 P1 91.18(3)
P2 Co1 P1 101.746(13)
C2 Co1 P3 88.47(3)
C3 Co1 P3 116.56(3)
C1 Co1 P3 92.66(4)
C4 Co1 P3 155.58(3)
P2 Co1 P3 102.648(13)
P1 Co1 P3 93.109(13)
C2' Co2 C3' 40.19(5)
C2' Co2 C1' 40.90(5)
C3' Co2 C1' 71.44(5)
C2' Co2 C4' 69.76(5)
C3' Co2 C4' 38.89(4)
C1' Co2 C4' 78.57(5)
C2' Co2 P2' 128.34(4)
C3' Co2 P2' 136.59(3)
C1' Co2 P2' 87.72(3)
C4' Co2 P2' 100.92(3)
C2' Co2 P1' 127.65(4)
C3' Co2 P1' 95.46(3)
C1' Co2 P1' 166.89(3)
C4' Co2 P1' 91.27(3)
P2' Co2 P1' 102.461(13)
C2' Co2 P3' 88.76(3)
C3' Co2 P3' 117.05(3)
C1' Co2 P3' 92.50(3)
C4' Co2 P3' 155.89(3)
P2' Co2 P3' 101.050(13)
P1' Co2 P3' 93.592(12)
C12 P1 C11 101.55(6)
C12 P1 C13 98.26(6)
C11 P1 C13 101.32(6)
C12 P1 Co1 116.71(5)
C11 P1 Co1 114.41(4)
C13 P1 Co1 121.39(4)
C21 P2 C23 99.69(7)
C21 P2 C22 99.66(6)
C23 P2 C22 100.90(7)
C21 P2 Co1 118.57(4)
C23 P2 Co1 114.16(5)
C22 P2 Co1 120.39(5)
C33 P3 C31 103.73(6)
C33 P3 C32 98.41(6)
C31 P3 C32 98.04(6)
C33 P3 Co1 116.82(4)
C31 P3 Co1 119.26(4)
C32 P3 Co1 117.03(4)
C13' P1' C12' 100.80(7)
C13' P1' C11' 101.13(7)
C12' P1' C11' 97.69(6)
C13' P1' Co2 114.80(5)
C12' P1' Co2 117.12(5)
C11' P1' Co2 121.78(4)
C23' P2' C21' 100.49(7)
C23' P2' C22' 100.14(6)
C21' P2' C22' 100.05(7)
C23' P2' Co2 117.79(4)
C21' P2' Co2 114.43(4)
C22' P2' Co2 120.57(5)
C33' P3' C32' 102.87(6)
C33' P3' C31' 99.44(6)
C32' P3' C31' 98.86(6)
C33' P3' Co2 116.19(4)
C32' P3' Co2 118.70(4)
C31' P3' Co2 117.54(4)
O3 S1 O4 115.64(7)
O3 S1 O2 114.86(6)
O4 S1 O2 114.64(7)
O3 S1 C6 103.31(7)
O4 S1 C6 103.32(7)
O2 S1 C6 102.54(7)
O3' S1' O2' 115.32(6)
O3' S1' O4' 114.95(6)
O2' S1' O4' 115.23(5)
O3' S1' C6' 103.06(6)
O2' S1' C6' 101.95(6)
O4' S1' C6' 103.70(6)
C4 O1 C5 113.82(10)
C4' O1' C5' 113.04(9)
C2 C1 Co1 67.70(6)
C2 C1 H1A 116.9
Co1 C1 H1A 116.9
C2 C1 H1B 116.9
Co1 C1 H1B 116.9
H1A C1 H1B 113.9
C3 C2 C1 116.75(10)
C3 C2 Co1 71.63(6)
C1 C2 Co1 71.59(6)
C3 C2 H2 121.5
C1 C2 H2 121.5
Co1 C2 H2 121.5
C2 C3 C4 117.15(10)
C2 C3 Co1 68.24(6)
C4 C3 Co1 74.54(6)
C2 C3 H3 121.2
C4 C3 H3 121.2
Co1 C3 H3 121.2
O1 C4 C3 114.96(10)
O1 C4 Co1 127.82(8)
C3 C4 Co1 66.42(6)
O1 C4 H4 112.9
C3 C4 H4 112.9
Co1 C4 H4 112.9
O1 C5 H5A 109.5
O1 C5 H5B 109.5
H5A C5 H5B 109.5
O1 C5 H5C 109.5
H5A C5 H5C 109.5
H5B C5 H5C 109.5
F2 C6 F1 108.17(13)
F2 C6 F3 107.07(13)
F1 C6 F3 107.46(12)
F2 C6 S1 111.40(11)
F1 C6 S1 111.39(10)
F3 C6 S1 111.15(11)
P1 C11 H11A 109.5
P1 C11 H11B 109.5
H11A C11 H11B 109.5
P1 C11 H11C 109.5
H11A C11 H11C 109.5
H11B C11 H11C 109.5
P1 C12 H12A 109.5
P1 C12 H12B 109.5
H12A C12 H12B 109.5
P1 C12 H12C 109.5
H12A C12 H12C 109.5
H12B C12 H12C 109.5
P1 C13 H13A 109.5
P1 C13 H13B 109.5
H13A C13 H13B 109.5
P1 C13 H13C 109.5
H13A C13 H13C 109.5
H13B C13 H13C 109.5
P2 C21 H21A 109.5
P2 C21 H21B 109.5
H21A C21 H21B 109.5
P2 C21 H21C 109.5
H21A C21 H21C 109.5
H21B C21 H21C 109.5
P2 C22 H22A 109.5
P2 C22 H22B 109.5
H22A C22 H22B 109.5
P2 C22 H22C 109.5
H22A C22 H22C 109.5
H22B C22 H22C 109.5
P2 C23 H23A 109.5
P2 C23 H23B 109.5
H23A C23 H23B 109.5
P2 C23 H23C 109.5
H23A C23 H23C 109.5
H23B C23 H23C 109.5
P3 C31 H31A 109.5
P3 C31 H31B 109.5
H31A C31 H31B 109.5
P3 C31 H31C 109.5
H31A C31 H31C 109.5
H31B C31 H31C 109.5
P3 C32 H32A 109.5
P3 C32 H32B 109.5
H32A C32 H32B 109.5
P3 C32 H32C 109.5
H32A C32 H32C 109.5
H32B C32 H32C 109.5
P3 C33 H33A 109.5
P3 C33 H33B 109.5
H33A C33 H33B 109.5
P3 C33 H33C 109.5
H33A C33 H33C 109.5
H33B C33 H33C 109.5
C2' C1' Co2 67.62(6)
C2' C1' H1'1 116.9
Co2 C1' H1'1 116.9
C2' C1' H1'2 116.9
Co2 C1' H1'2 116.9
H1'1 C1' H1'2 113.9
C3' C2' C1' 116.94(11)
C3' C2' Co2 71.77(7)
C1' C2' Co2 71.49(6)
C3' C2' H2' 121.4
C1' C2' H2' 121.4
Co2 C2' H2' 121.4
C2' C3' C4' 116.65(10)
C2' C3' Co2 68.04(6)
C4' C3' Co2 74.52(6)
C2' C3' H3' 121.5
C4' C3' H3' 121.5
Co2 C3' H3' 121.5
O1' C4' C3' 115.82(10)
O1' C4' Co2 127.62(8)
C3' C4' Co2 66.59(6)
O1' C4' H4' 112.8
C3' C4' H4' 112.8
Co2 C4' H4' 112.8
O1' C5' H5'1 109.5
O1' C5' H5'2 109.5
H5'1 C5' H5'2 109.5
O1' C5' H5'3 109.5
H5'1 C5' H5'3 109.5
H5'2 C5' H5'3 109.5
F3' C6' F1' 107.53(11)
F3' C6' F2' 107.27(10)
F1' C6' F2' 107.01(10)
F3' C6' S1' 111.72(9)
F1' C6' S1' 111.01(9)
F2' C6' S1' 112.04(9)
P1' C11' H11D 109.5
P1' C11' H11E 109.5
H11D C11' H11E 109.5
P1' C11' H11F 109.5
H11D C11' H11F 109.5
H11E C11' H11F 109.5
P1' C12' H12D 109.5
P1' C12' H12E 109.5
H12D C12' H12E 109.5
P1' C12' H12F 109.5
H12D C12' H12F 109.5
H12E C12' H12F 109.5
P1' C13' H13D 109.5
P1' C13' H13E 109.5
H13D C13' H13E 109.5
P1' C13' H13F 109.5
H13D C13' H13F 109.5
H13E C13' H13F 109.5
P2' C21' H21D 109.5
P2' C21' H21E 109.5
H21D C21' H21E 109.5
P2' C21' H21F 109.5
H21D C21' H21F 109.5
H21E C21' H21F 109.5
P2' C22' H22D 109.5
P2' C22' H22E 109.5
H22D C22' H22E 109.5
P2' C22' H22F 109.5
H22D C22' H22F 109.5
H22E C22' H22F 109.5
P2' C23' H23D 109.5
P2' C23' H23E 109.5
H23D C23' H23E 109.5
P2' C23' H23F 109.5
H23D C23' H23F 109.5
H23E C23' H23F 109.5
P3' C31' H31D 109.5
P3' C31' H31E 109.5
H31D C31' H31E 109.5
P3' C31' H31F 109.5
H31D C31' H31F 109.5
H31E C31' H31F 109.5
P3' C32' H32D 109.5
P3' C32' H32E 109.5
H32D C32' H32E 109.5
P3' C32' H32F 109.5
H32D C32' H32F 109.5
H32E C32' H32F 109.5
P3' C33' H33D 109.5
P3' C33' H33E 109.5
H33D C33' H33E 109.5
P3' C33' H33F 109.5
H33D C33' H33F 109.5
H33E C33' H33F 109.5

loop_
_geom_bond_atom_site_label_1
_geom_bond_atom_site_label_2
_geom_bond_distance
Co1 C2 2.0188(11)
Co1 C3 2.0629(10)
Co1 C1 2.0702(11)
Co1 C4 2.1693(11)
Co1 P2 2.2026(3)
Co1 P1 2.2070(3)
Co1 P3 2.2307(3)
Co2 C2' 2.0165(11)
Co2 C3' 2.0652(11)
Co2 C1' 2.0679(11)
Co2 C4' 2.1688(11)
Co2 P2' 2.1956(3)
Co2 P1' 2.2201(4)
Co2 P3' 2.2345(3)
P1 C12 1.8154(12)
P1 C11 1.8223(12)
P1 C13 1.8301(12)
P2 C21 1.8192(12)
P2 C23 1.8208(14)
P2 C22 1.8313(13)
P3 C33 1.8261(12)
P3 C31 1.8280(12)
P3 C32 1.8284(13)
P1' C13' 1.8214(13)
P1' C12' 1.8242(13)
P1' C11' 1.8326(12)
P2' C23' 1.8205(13)
P2' C21' 1.8248(13)
P2' C22' 1.8287(13)
P3' C33' 1.8238(12)
P3' C32' 1.8258(12)
P3' C31' 1.8284(13)
S1 O3 1.4370(10)
S1 O4 1.4379(10)
S1 O2 1.4400(10)
S1 C6 1.8212(16)
S1' O3' 1.4378(10)
S1' O2' 1.4398(9)
S1' O4' 1.4404(9)
S1' C6' 1.8282(13)
F1 C6 1.3338(17)
F2 C6 1.3269(19)
F3 C6 1.3387(18)
F1' C6' 1.3372(15)
F2' C6' 1.3378(15)
F3' C6' 1.3341(16)
O1 C4 1.3849(14)
O1 C5 1.4283(15)
O1' C4' 1.3851(14)
O1' C5' 1.4239(15)
C1 C2 1.4231(16)
C1 H1A 0.9900
C1 H1B 0.9900
C2 C3 1.4008(16)
C2 H2 1.0000
C3 C4 1.4177(15)
C3 H3 1.0000
C4 H4 1.0000
C5 H5A 0.9800
C5 H5B 0.9800
C5 H5C 0.9800
C11 H11A 0.9800
C11 H11B 0.9800
C11 H11C 0.9800
C12 H12A 0.9800
C12 H12B 0.9800
C12 H12C 0.9800
C13 H13A 0.9800
C13 H13B 0.9800
C13 H13C 0.9800
C21 H21A 0.9800
C21 H21B 0.9800
C21 H21C 0.9800
C22 H22A 0.9800
C22 H22B 0.9800
C22 H22C 0.9800
C23 H23A 0.9800
C23 H23B 0.9800
C23 H23C 0.9800
C31 H31A 0.9800
C31 H31B 0.9800
C31 H31C 0.9800
C32 H32A 0.9800
C32 H32B 0.9800
C32 H32C 0.9800
C33 H33A 0.9800
C33 H33B 0.9800
C33 H33C 0.9800
C1' C2' 1.4277(16)
C1' H1'1 0.9900
C1' H1'2 0.9900
C2' C3' 1.4031(17)
C2' H2' 1.0000
C3' C4' 1.4129(16)
C3' H3' 1.0000
C4' H4' 1.0000
C5' H5'1 0.9800
C5' H5'2 0.9800
C5' H5'3 0.9800
C11' H11D 0.9800
C11' H11E 0.9800
C11' H11F 0.9800
C12' H12D 0.9800
C12' H12E 0.9800
C12' H12F 0.9800
C13' H13D 0.9800
C13' H13E 0.9800
C13' H13F 0.9800
C21' H21D 0.9800
C21' H21E 0.9800
C21' H21F 0.9800
C22' H22D 0.9800
C22' H22E 0.9800
C22' H22F 0.9800
C23' H23D 0.9800
C23' H23E 0.9800
C23' H23F 0.9800
C31' H31D 0.9800
C31' H31E 0.9800
C31' H31F 0.9800
C32' H32D 0.9800
C32' H32E 0.9800
C32' H32F 0.9800
C33' H33D 0.9800
C33' H33E 0.9800
C33' H33F 0.9800

loop_
_geom_torsion_atom_site_label_1
_geom_torsion_atom_site_label_2
_geom_torsion_atom_site_label_3
_geom_torsion_atom_site_label_4
_geom_torsion
C2 Co1 P1 C12 120.41(6)
C3 Co1 P1 C12 93.80(6)
C1 Co1 P1 C12 95.65(16)
C4 Co1 P1 C12 54.91(6)
P2 Co1 P1 C12 -45.53(5)
P3 Co1 P1 C12 -149.14(5)
C2 Co1 P1 C11 2.07(7)
C3 Co1 P1 C11 -24.53(6)
C1 Co1 P1 C11 -22.69(16)
C4 Co1 P1 C11 -63.42(6)
P2 Co1 P1 C11 -163.87(5)
P3 Co1 P1 C11 92.52(5)
C2 Co1 P1 C13 -119.89(7)
C3 Co1 P1 C13 -146.50(6)
C1 Co1 P1 C13 -144.66(16)
C4 Co1 P1 C13 174.61(6)
P2 Co1 P1 C13 74.17(5)
P3 Co1 P1 C13 -29.44(5)
C2 Co1 P2 C21 -75.92(7)
C3 Co1 P2 C21 -21.08(8)
C1 Co1 P2 C21 -81.95(7)
C4 Co1 P2 C21 -3.66(6)
P1 Co1 P2 C21 89.66(6)
P3 Co1 P2 C21 -174.41(6)
C2 Co1 P2 C23 41.10(7)
C3 Co1 P2 C23 95.94(7)
C1 Co1 P2 C23 35.08(7)
C4 Co1 P2 C23 113.36(6)
P1 Co1 P2 C23 -153.32(6)
P3 Co1 P2 C23 -57.38(6)
C2 Co1 P2 C22 161.34(7)
C3 Co1 P2 C22 -143.83(7)
C1 Co1 P2 C22 155.31(7)
C4 Co1 P2 C22 -126.41(7)
P1 Co1 P2 C22 -33.09(6)
P3 Co1 P2 C22 62.85(6)
C2 Co1 P3 C33 72.96(6)
C3 Co1 P3 C33 43.24(6)
C1 Co1 P3 C33 113.47(6)
C4 Co1 P3 C33 45.40(10)
P2 Co1 P3 C33 -157.13(5)
P1 Co1 P3 C33 -54.35(5)
C2 Co1 P3 C31 -161.02(6)
C3 Co1 P3 C31 169.26(6)
C1 Co1 P3 C31 -120.52(6)
C4 Co1 P3 C31 171.41(9)
P2 Co1 P3 C31 -31.11(5)
P1 Co1 P3 C31 71.66(5)
C2 Co1 P3 C32 -43.26(6)
C3 Co1 P3 C32 -72.98(6)
C1 Co1 P3 C32 -2.75(6)
C4 Co1 P3 C32 -70.82(10)
P2 Co1 P3 C32 86.65(5)
P1 Co1 P3 C32 -170.57(5)
C2' Co2 P1' C13' -1.73(7)
C3' Co2 P1' C13' 24.69(6)
C1' Co2 P1' C13' 24.59(17)
C4' Co2 P1' C13' 63.43(6)
P2' Co2 P1' C13' 164.91(5)
P3' Co2 P1' C13' -92.94(5)
C2' Co2 P1' C12' -119.68(6)
C3' Co2 P1' C12' -93.26(6)
C1' Co2 P1' C12' -93.35(16)
C4' Co2 P1' C12' -54.51(6)
P2' Co2 P1' C12' 46.96(5)
P3' Co2 P1' C12' 149.12(5)
C2' Co2 P1' C11' 120.71(7)
C3' Co2 P1' C11' 147.13(7)
C1' Co2 P1' C11' 147.03(16)
C4' Co2 P1' C11' -174.13(7)
P2' Co2 P1' C11' -72.65(6)
P3' Co2 P1' C11' 29.50(6)
C2' Co2 P2' C23' 68.12(7)
C3' Co2 P2' C23' 13.65(8)
C1' Co2 P2' C23' 73.28(6)
C4' Co2 P2' C23' -4.62(6)
P1' Co2 P2' C23' -98.39(6)
P3' Co2 P2' C23' 165.38(5)
C2' Co2 P2' C21' -49.62(7)
C3' Co2 P2' C21' -104.08(8)
C1' Co2 P2' C21' -44.46(7)
C4' Co2 P2' C21' -122.36(6)
P1' Co2 P2' C21' 143.87(6)
P3' Co2 P2' C21' 47.64(6)
C2' Co2 P2' C22' -169.02(7)
C3' Co2 P2' C22' 136.51(7)
C1' Co2 P2' C22' -163.86(6)
C4' Co2 P2' C22' 118.24(6)
P1' Co2 P2' C22' 24.47(5)
P3' Co2 P2' C22' -71.76(5)
C2' Co2 P3' C33' -73.68(6)
C3' Co2 P3' C33' -44.01(6)
C1' Co2 P3' C33' -114.41(6)
C4' Co2 P3' C33' -47.23(9)
P2' Co2 P3' C33' 157.42(5)
P1' Co2 P3' C33' 53.98(5)
C2' Co2 P3' C32' 162.80(6)
C3' Co2 P3' C32' -167.54(6)
C1' Co2 P3' C32' 122.06(6)
C4' Co2 P3' C32' -170.76(9)
P2' Co2 P3' C32' 33.89(5)
P1' Co2 P3' C32' -69.55(5)
C2' Co2 P3' C31' 43.87(6)
C3' Co2 P3' C31' 73.54(6)
C1' Co2 P3' C31' 3.14(6)
C4' Co2 P3' C31' 70.31(9)
P2' Co2 P3' C31' -85.03(5)
P1' Co2 P3' C31' 171.53(5)
C3 Co1 C1 C2 32.64(7)
C4 Co1 C1 C2 72.41(7)
P2 Co1 C1 C2 172.83(7)
P1 Co1 C1 C2 30.70(19)
P3 Co1 C1 C2 -84.56(6)
Co1 C1 C2 C3 -57.33(9)
C1 Co1 C2 C3 127.62(10)
C4 Co1 C2 C3 31.73(6)
P2 Co1 C2 C3 118.36(6)
P1 Co1 C2 C3 -43.78(8)
P3 Co1 C2 C3 -136.52(6)
C3 Co1 C2 C1 -127.62(10)
C4 Co1 C2 C1 -95.89(7)
P2 Co1 C2 C1 -9.26(8)
P1 Co1 C2 C1 -171.40(6)
P3 Co1 C2 C1 95.86(7)
C1 C2 C3 C4 -0.87(15)
Co1 C2 C3 C4 -58.18(9)
C1 C2 C3 Co1 57.31(9)
C1 Co1 C3 C2 -33.08(7)
C4 Co1 C3 C2 -128.33(10)
P2 Co1 C3 C2 -100.42(7)
P1 Co1 C3 C2 146.46(6)
P3 Co1 C3 C2 50.26(7)
C2 Co1 C3 C4 128.33(10)
C1 Co1 C3 C4 95.24(7)
P2 Co1 C3 C4 27.91(9)
P1 Co1 C3 C4 -85.21(7)
P3 Co1 C3 C4 178.59(6)
C5 O1 C4 C3 165.60(10)
C5 O1 C4 Co1 -115.78(10)
C2 C3 C4 O1 177.30(9)
Co1 C3 C4 O1 122.33(9)
C2 C3 C4 Co1 54.97(8)
C2 Co1 C4 O1 -136.68(11)
C3 Co1 C4 O1 -104.13(12)
C1 Co1 C4 O1 -178.11(10)
P2 Co1 C4 O1 95.12(9)
P1 Co1 C4 O1 -7.02(9)
P3 Co1 C4 O1 -107.19(10)
C2 Co1 C4 C3 -32.55(7)
C1 Co1 C4 C3 -73.98(7)
P2 Co1 C4 C3 -160.75(6)
P1 Co1 C4 C3 97.10(7)
P3 Co1 C4 C3 -3.06(12)
O3 S1 C6 F2 -56.19(12)
O4 S1 C6 F2 -177.06(11)
O2 S1 C6 F2 63.49(12)
O3 S1 C6 F1 -177.06(10)
O4 S1 C6 F1 62.07(12)
O2 S1 C6 F1 -57.38(12)
O3 S1 C6 F3 63.13(12)
O4 S1 C6 F3 -57.74(12)
O2 S1 C6 F3 -177.19(10)
C3' Co2 C1' C2' -32.53(7)
C4' Co2 C1' C2' -72.20(7)
P2' Co2 C1' C2' -173.82(7)
P1' Co2 C1' C2' -32.43(19)
P3' Co2 C1' C2' 85.21(6)
Co2 C1' C2' C3' 57.31(9)
C1' Co2 C2' C3' -127.82(10)
C4' Co2 C2' C3' -31.90(7)
P2' Co2 C2' C3' -119.94(6)
P1' Co2 C2' C3' 43.34(8)
P3' Co2 C2' C3' 136.92(6)
C3' Co2 C2' C1' 127.82(10)
C4' Co2 C2' C1' 95.92(7)
P2' Co2 C2' C1' 7.88(8)
P1' Co2 C2' C1' 171.16(5)
P3' Co2 C2' C1' -95.25(6)
C1' C2' C3' C4' 1.21(15)
Co2 C2' C3' C4' 58.37(9)
C1' C2' C3' Co2 -57.16(9)
C1' Co2 C3' C2' 33.06(7)
C4' Co2 C3' C2' 127.85(10)
P2' Co2 C3' C2' 98.48(7)
P1' Co2 C3' C2' -146.92(6)
P3' Co2 C3' C2' -50.06(7)
C2' Co2 C3' C4' -127.85(10)
C1' Co2 C3' C4' -94.79(7)
P2' Co2 C3' C4' -29.37(9)
P1' Co2 C3' C4' 85.24(6)
P3' Co2 C3' C4' -177.90(6)
C5' O1' C4' C3' -167.02(10)
C5' O1' C4' Co2 113.60(10)
C2' C3' C4' O1' -177.00(9)
Co2 C3' C4' O1' -121.97(9)
C2' C3' C4' Co2 -55.02(9)
C2' Co2 C4' O1' 138.29(11)
C3' Co2 C4' O1' 105.40(12)
C1' Co2 C4' O1' 179.92(11)
P2' Co2 C4' O1' -94.68(10)
P1' Co2 C4' O1' 8.27(10)
P3' Co2 C4' O1' 109.97(10)
C2' Co2 C4' C3' 32.90(7)
C1' Co2 C4' C3' 74.53(7)
P2' Co2 C4' C3' 159.93(6)
P1' Co2 C4' C3' -97.13(7)
P3' Co2 C4' C3' 4.57(12)
O3' S1' C6' F3' -170.02(9)
O2' S1' C6' F3' 70.12(10)
O4' S1' C6' F3' -49.87(10)
O3' S1' C6' F1' 69.96(10)
O2' S1' C6' F1' -49.90(10)
O4' S1' C6' F1' -169.90(9)
O3' S1' C6' F2' -49.62(10)
O2' S1' C6' F2' -169.48(9)
O4' S1' C6' F2' 70.52(10)
